data_4109991
loop_
_publ_author_name
'Shinji Yamada'
'Naoko Uematsu'
'Kaori Yamashita'

_publ_section_title
;
 Role of Cation-\p Interactions in the Photodimerization of
 trans-4-Styrylpyridines
;
_journal_name_full 'Journal of the American Chemical Society'
_journal_page_first 12100
_journal_page_last 12101
_journal_paper_doi 10.1021/ja074874y
_journal_volume 129
_journal_year 2007
_chemical_formula_moiety 'C26 H24 Cl2 N2 '
_chemical_formula_sum 'C26 H24 Cl2 N2'
_chemical_formula_weight 435.39
_space_group_IT_number 14
_symmetry_cell_setting monoclinic
_symmetry_Int_Tables_number 14
_symmetry_space_group_name_Hall '-P 2yab'
_symmetry_space_group_name_H-M 'P 1 21/a 1'
_cell_angle_alpha 90.0000
_cell_angle_beta 90.5394(13)
_cell_angle_gamma 90.0000
_cell_formula_units_Z 4
_cell_length_a 14.3478(3)
_cell_length_b 9.3575(2)
_cell_length_c 16.7753(4)
_cell_measurement_reflns_used 11212
_cell_measurement_temperature 123.1
_cell_measurement_theta_max 68.2
_cell_measurement_theta_min 3.1
_cell_volume 2252.14(9)
_computing_cell_refinement PROCESS-AUTO
_computing_data_collection PROCESS-AUTO
_computing_data_reduction CrystalStructure
_computing_publication_material 'CrystalStructure 3.8'
_computing_structure_refinement SHELXL
_computing_structure_solution SHELXS97
_diffrn_detector_area_resol_mean 10.00
_diffrn_measured_fraction_theta_full 0.983
_diffrn_measured_fraction_theta_max 0.983
_diffrn_measurement_device_type 'Rigaku RAXIS-RAPID'
_diffrn_measurement_method \w
_diffrn_radiation_type 'Cu K\a'
_diffrn_radiation_wavelength 1.54187
_diffrn_reflns_av_R_equivalents 0.083
_diffrn_reflns_limit_h_max 16
_diffrn_reflns_limit_h_min -16
_diffrn_reflns_limit_k_max 11
_diffrn_reflns_limit_k_min -11
_diffrn_reflns_limit_l_max 20
_diffrn_reflns_limit_l_min -20
_diffrn_reflns_number 23560
_diffrn_reflns_theta_full 68.24
_diffrn_reflns_theta_max 68.24
_exptl_absorpt_coefficient_mu 2.696
_exptl_absorpt_correction_type none
_exptl_crystal_colour colorless
_exptl_crystal_density_diffrn 1.284
_exptl_crystal_description prism
_exptl_crystal_F_000 912.00
_exptl_crystal_size_max 0.50
_exptl_crystal_size_mid 0.40
_exptl_crystal_size_min 0.35
_refine_diff_density_max 2.20
_refine_diff_density_min -0.35
_refine_ls_extinction_coef 0.0003(4)
_refine_ls_extinction_method SHELXL
_refine_ls_goodness_of_fit_ref 1.072
_refine_ls_hydrogen_treatment refall
_refine_ls_number_parameters 273
_refine_ls_number_reflns 4058
_refine_ls_R_factor_gt 0.0779
_refine_ls_shift/su_max 0.0010
_refine_ls_structure_factor_coef Fsqd
_refine_ls_weighting_details 'w = 1/[\s^2^(Fo^2^)+(0.1661P)^2^+0.6253P] where P=(Fo^2^+2Fc^2^)/3'
_refine_ls_weighting_scheme calc
_refine_ls_wR_factor_ref 0.2454
_reflns_number_gt 3256
_reflns_number_total 4058
_reflns_threshold_expression F^2^>2.0\s(F^2^)
_cod_data_source_file ja074874ysi20070703_040611.cif
_cod_data_source_block '_SynHH1'
_cod_original_formula_sum 'C26 H24 Cl2 N2 '
_cod_database_code 4109991

loop_
_symmetry_equiv_pos_site_id
_symmetry_equiv_pos_as_xyz
1 +X,+Y,+Z
2 1/2-X,1/2+Y,-Z
3 -X,-Y,-Z
4 1/2+X,1/2-Y,+Z

loop_
_atom_site_label
_atom_site_type_symbol
_atom_site_fract_x
_atom_site_fract_y
_atom_site_fract_z
_atom_site_U_iso_or_equiv
_atom_site_adp_type
_atom_site_occupancy
_atom_site_symmetry_multiplicity
_atom_site_calc_flag
_atom_site_refinement_flags
Cl(1) Cl 0.39637(7) 0.19302(11) 1.06504(7) 0.0713(4) Uani 1.00 1 d .
Cl(2) Cl 0.12758(7) 0.01141(10) 1.21144(5) 0.0565(3) Uani 1.00 1 d .
N(1) N 0.14469(19) 0.1263(3) 1.04513(15) 0.0467(7) Uani 1.00 1 d .
N(2) N 0.4491(2) -0.0646(4) 0.8415(2) 0.0618(9) Uani 1.00 1 d .
C(1) C 0.1618(2) 0.2794(3) 0.80746(17) 0.0397(7) Uani 1.00 1 d .
C(2) C 0.2316(2) 0.1960(3) 0.75259(17) 0.0390(7) Uani 1.00 1 d .
C(3) C 0.1499(2) 0.1282(3) 0.70720(18) 0.0429(7) Uani 1.00 1 d .
C(4) C 0.0834(2) 0.2420(3) 0.74614(17) 0.0418(7) Uani 1.00 1 d .
C(5) C 0.1517(2) 0.2221(3) 0.89077(17) 0.0394(7) Uani 1.00 1 d .
C(6) C 0.1781(2) 0.3083(3) 0.95395(19) 0.0416(7) Uani 1.00 1 d .
C(7) C 0.1757(2) 0.2567(3) 1.03102(18) 0.0447(7) Uani 1.00 1 d .
C(8) C 0.1156(2) 0.0401(3) 0.9857(2) 0.0482(8) Uani 1.00 1 d .
C(9) C 0.1194(2) 0.0856(3) 0.90838(19) 0.0464(7) Uani 1.00 1 d .
C(10) C 0.3063(2) 0.1016(3) 0.78636(18) 0.0434(7) Uani 1.00 1 d .
C(11) C 0.3637(2) 0.1492(4) 0.8491(2) 0.0504(8) Uani 1.00 1 d .
C(12) C 0.4346(2) 0.0624(4) 0.8758(2) 0.0582(10) Uani 1.00 1 d .
C(13) C 0.3963(3) -0.1124(4) 0.7827(2) 0.0615(11) Uani 1.00 1 d .
C(14) C 0.3228(2) -0.0322(4) 0.7546(2) 0.0523(8) Uani 1.00 1 d .
C(15) C 0.1544(2) 0.1117(3) 0.61776(19) 0.0503(8) Uani 1.00 1 d .
C(16) C 0.1977(2) 0.2103(4) 0.5689(2) 0.0594(10) Uani 1.00 1 d .
C(17) C 0.2004(3) 0.1887(6) 0.4863(2) 0.0752(14) Uani 1.00 1 d .
C(18) C 0.1607(4) 0.0731(6) 0.4527(2) 0.0892(18) Uani 1.00 1 d .
C(19) C 0.1146(6) -0.0250(6) 0.5006(3) 0.118(2) Uani 1.00 1 d .
C(20) C 0.1112(4) -0.0037(5) 0.5823(2) 0.0897(17) Uani 1.00 1 d .
C(21) C 0.0524(2) 0.3620(4) 0.69251(18) 0.0472(8) Uani 1.00 1 d .
C(22) C 0.1001(3) 0.4879(4) 0.6843(2) 0.0591(10) Uani 1.00 1 d .
C(23) C 0.0683(3) 0.5953(5) 0.6329(2) 0.0702(12) Uani 1.00 1 d .
C(24) C -0.0122(3) 0.5746(6) 0.5897(2) 0.0793(15) Uani 1.00 1 d .
C(25) C -0.0611(3) 0.4493(6) 0.5965(2) 0.0767(15) Uani 1.00 1 d .
C(26) C -0.0291(2) 0.3402(4) 0.64718(18) 0.0563(9) Uani 1.00 1 d .
H(1) H 0.1430 0.0951 1.0946 0.056 Uiso 1.00 1 c R
H(2) H 0.4955 -0.1180 0.8588 0.074 Uiso 1.00 1 c R
H(3) H 0.1754 0.3842 0.8078 0.048 Uiso 1.00 1 c R
H(4) H 0.2619 0.2668 0.7164 0.047 Uiso 1.00 1 c R
H(5) H 0.1366 0.0326 0.7312 0.051 Uiso 1.00 1 c R
H(6) H 0.0292 0.1953 0.7726 0.050 Uiso 1.00 1 c R
H(7) H 0.1979 0.4036 0.9443 0.050 Uiso 1.00 1 c R
H(8) H 0.1964 0.3151 1.0740 0.054 Uiso 1.00 1 c R
H(9) H 0.0924 -0.0526 0.9974 0.058 Uiso 1.00 1 c R
H(10) H 0.0998 0.0239 0.8665 0.056 Uiso 1.00 1 c R
H(11) H 0.3537 0.2400 0.8728 0.060 Uiso 1.00 1 c R
H(12) H 0.4735 0.0927 0.9187 0.070 Uiso 1.00 1 c R
H(13) H 0.4091 -0.2029 0.7596 0.074 Uiso 1.00 1 c R
H(14) H 0.2835 -0.0686 0.7134 0.063 Uiso 1.00 1 c R
H(15) H 0.2257 0.2931 0.5916 0.071 Uiso 1.00 1 c R
H(16) H 0.2308 0.2567 0.4535 0.090 Uiso 1.00 1 c R
H(17) H 0.1640 0.0585 0.3968 0.107 Uiso 1.00 1 c R
H(18) H 0.0855 -0.1064 0.4774 0.142 Uiso 1.00 1 c R
H(19) H 0.0784 -0.0700 0.6145 0.108 Uiso 1.00 1 c R
H(20) H 0.1559 0.5024 0.7141 0.071 Uiso 1.00 1 c R
H(21) H 0.1023 0.6820 0.6280 0.084 Uiso 1.00 1 c R
H(22) H -0.0342 0.6475 0.5549 0.095 Uiso 1.00 1 c R
H(23) H -0.1171 0.4364 0.5666 0.092 Uiso 1.00 1 c R
H(24) H -0.0622 0.2525 0.6508 0.068 Uiso 1.00 1 c R

loop_
_atom_site_aniso_label
_atom_site_aniso_U_11
_atom_site_aniso_U_22
_atom_site_aniso_U_33
_atom_site_aniso_U_12
_atom_site_aniso_U_13
_atom_site_aniso_U_23
Cl(1) 0.0515(6) 0.0686(6) 0.0934(8) 0.0042(4) -0.0188(5) 0.0281(5)
Cl(2) 0.0762(7) 0.0583(5) 0.0350(4) 0.0144(4) 0.0056(4) 0.0047(3)
N(1) 0.0452(16) 0.0638(18) 0.0310(12) 0.0147(13) 0.0021(11) 0.0035(11)
N(2) 0.0468(18) 0.080(2) 0.0584(19) 0.0132(15) 0.0129(15) 0.0367(17)
C(1) 0.0462(18) 0.0413(15) 0.0316(14) 0.0056(13) -0.0003(12) -0.0006(11)
C(2) 0.0413(17) 0.0447(16) 0.0309(14) 0.0046(12) 0.0011(12) -0.0001(11)
C(3) 0.0478(18) 0.0445(17) 0.0364(15) 0.0075(13) -0.0011(13) -0.0001(12)
C(4) 0.0408(17) 0.0536(18) 0.0312(14) 0.0046(13) 0.0020(12) 0.0018(12)
C(5) 0.0374(16) 0.0471(16) 0.0337(15) 0.0072(12) 0.0032(12) 0.0015(11)
C(6) 0.0380(17) 0.0494(17) 0.0375(15) 0.0054(13) 0.0003(12) -0.0033(12)
C(7) 0.0405(17) 0.061(2) 0.0329(14) 0.0100(14) 0.0008(12) -0.0072(13)
C(8) 0.054(2) 0.0500(18) 0.0406(16) 0.0082(15) 0.0053(14) 0.0043(13)
C(9) 0.056(2) 0.0476(17) 0.0359(15) 0.0047(14) 0.0017(14) -0.0016(12)
C(10) 0.0387(17) 0.0601(19) 0.0315(14) 0.0034(13) 0.0053(12) 0.0105(13)
C(11) 0.0394(18) 0.071(2) 0.0413(16) 0.0002(16) 0.0024(13) 0.0160(15)
C(12) 0.0396(19) 0.082(2) 0.053(2) -0.0030(17) 0.0024(15) 0.0302(19)
C(13) 0.062(2) 0.073(2) 0.050(2) 0.0240(19) 0.0184(18) 0.0239(17)
C(14) 0.058(2) 0.064(2) 0.0354(16) 0.0166(17) 0.0117(14) 0.0099(14)
C(15) 0.058(2) 0.058(2) 0.0352(15) 0.0180(16) -0.0053(14) -0.0066(13)
C(16) 0.054(2) 0.091(2) 0.0334(17) 0.0090(19) -0.0024(15) -0.0022(16)
C(17) 0.062(2) 0.127(4) 0.0363(19) 0.035(2) 0.0032(17) 0.004(2)
C(18) 0.109(4) 0.120(4) 0.038(2) 0.056(3) -0.017(2) -0.029(2)
C(19) 0.207(8) 0.093(4) 0.054(3) 0.006(4) -0.017(3) -0.036(2)
C(20) 0.153(5) 0.065(2) 0.051(2) -0.000(2) -0.012(2) -0.0161(18)
C(21) 0.0472(19) 0.064(2) 0.0304(14) 0.0211(16) 0.0069(13) 0.0040(13)
C(22) 0.065(2) 0.067(2) 0.046(2) 0.0183(18) 0.0117(17) 0.0144(16)
C(23) 0.087(3) 0.071(2) 0.053(2) 0.028(2) 0.017(2) 0.0207(18)
C(24) 0.095(3) 0.101(3) 0.042(2) 0.057(3) 0.021(2) 0.025(2)
C(25) 0.069(2) 0.133(4) 0.0284(16) 0.055(3) 0.0072(16) 0.012(2)
C(26) 0.048(2) 0.091(2) 0.0294(15) 0.0195(18) 0.0037(14) -0.0011(15)

loop_
_atom_type_symbol
_atom_type_description
_atom_type_scat_dispersion_real
_atom_type_scat_dispersion_imag
_atom_type_scat_source
C C 0.018 0.009
;
International Tables for Crystallography
(1992, Vol. C, Tables 4.2.6.8 and 6.1.1.4)
;
H H 0.000 0.000
;
International Tables for Crystallography
(1992, Vol. C, Table 6.1.1.4)
;
N N 0.031 0.018
;
International Tables for Crystallography
(1992, Vol. C, Tables 4.2.6.8 and 6.1.1.4)
;
Cl Cl 0.364 0.702
;
International Tables for Crystallography
(1992, Vol. C, Tables 4.2.6.8 and 6.1.1.4)
;

loop_
_geom_angle_atom_site_label_1
_geom_angle_atom_site_label_2
_geom_angle_atom_site_label_3
_geom_angle
_geom_angle_publ_flag
C(7) N(1) C(8) 121.6(2) yes
C(12) N(2) C(13) 122.3(3) yes
C(2) C(1) C(4) 87.8(2) yes
C(2) C(1) C(5) 115.7(2) yes
C(4) C(1) C(5) 117.2(2) yes
C(1) C(2) C(3) 90.4(2) yes
C(1) C(2) C(10) 121.9(2) yes
C(3) C(2) C(10) 119.1(2) yes
C(2) C(3) C(4) 88.7(2) yes
C(2) C(3) C(15) 119.8(2) yes
C(4) C(3) C(15) 120.8(2) yes
C(1) C(4) C(3) 89.4(2) yes
C(1) C(4) C(21) 115.8(2) yes
C(3) C(4) C(21) 115.7(2) yes
C(1) C(5) C(6) 118.4(2) yes
C(1) C(5) C(9) 124.0(2) yes
C(6) C(5) C(9) 117.6(2) yes
C(5) C(6) C(7) 120.3(3) yes
N(1) C(7) C(6) 120.2(2) yes
N(1) C(8) C(9) 120.1(3) yes
C(5) C(9) C(8) 120.3(3) yes
C(2) C(10) C(11) 120.7(3) yes
C(2) C(10) C(14) 120.9(2) yes
C(11) C(10) C(14) 118.4(3) yes
C(10) C(11) C(12) 118.9(3) yes
N(2) C(12) C(11) 120.2(3) yes
N(2) C(13) C(14) 120.4(3) yes
C(10) C(14) C(13) 119.7(3) yes
C(3) C(15) C(16) 122.9(3) yes
C(3) C(15) C(20) 119.1(3) yes
C(16) C(15) C(20) 118.0(3) yes
C(15) C(16) C(17) 120.3(4) yes
C(16) C(17) C(18) 121.0(4) yes
C(17) C(18) C(19) 119.4(4) yes
C(18) C(19) C(20) 119.8(5) yes
C(15) C(20) C(19) 121.3(5) yes
C(4) C(21) C(22) 123.9(3) yes
C(4) C(21) C(26) 117.1(3) yes
C(22) C(21) C(26) 119.0(3) yes
C(21) C(22) C(23) 121.4(3) yes
C(22) C(23) C(24) 119.5(4) yes
C(23) C(24) C(25) 120.4(4) yes
C(24) C(25) C(26) 120.4(4) yes
C(21) C(26) C(25) 119.3(4) yes
C(7) N(1) H(1) 119.2 no
C(8) N(1) H(1) 119.2 no
C(12) N(2) H(2) 118.9 no
C(13) N(2) H(2) 118.9 no
C(2) C(1) H(3) 111.4 no
C(4) C(1) H(3) 111.4 no
C(5) C(1) H(3) 111.4 no
C(1) C(2) H(4) 107.9 no
C(3) C(2) H(4) 107.9 no
C(10) C(2) H(4) 107.9 no
C(2) C(3) H(5) 108.6 no
C(4) C(3) H(5) 108.6 no
C(15) C(3) H(5) 108.6 no
C(1) C(4) H(6) 111.4 no
C(3) C(4) H(6) 111.4 no
C(21) C(4) H(6) 111.4 no
C(5) C(6) H(7) 119.9 no
C(7) C(6) H(7) 119.8 no
N(1) C(7) H(8) 119.9 no
C(6) C(7) H(8) 119.9 no
N(1) C(8) H(9) 120.0 no
C(9) C(8) H(9) 119.9 no
C(5) C(9) H(10) 119.9 no
C(8) C(9) H(10) 119.9 no
C(10) C(11) H(11) 120.5 no
C(12) C(11) H(11) 120.5 no
N(2) C(12) H(12) 119.9 no
C(11) C(12) H(12) 119.9 no
N(2) C(13) H(13) 119.8 no
C(14) C(13) H(13) 119.8 no
C(10) C(14) H(14) 120.2 no
C(13) C(14) H(14) 120.2 no
C(15) C(16) H(15) 119.8 no
C(17) C(16) H(15) 119.8 no
C(16) C(17) H(16) 119.5 no
C(18) C(17) H(16) 119.5 no
C(17) C(18) H(17) 120.3 no
C(19) C(18) H(17) 120.3 no
C(18) C(19) H(18) 120.1 no
C(20) C(19) H(18) 120.1 no
C(15) C(20) H(19) 119.3 no
C(19) C(20) H(19) 119.3 no
C(21) C(22) H(20) 119.3 no
C(23) C(22) H(20) 119.3 no
C(22) C(23) H(21) 120.3 no
C(24) C(23) H(21) 120.3 no
C(23) C(24) H(22) 119.8 no
C(25) C(24) H(22) 119.8 no
C(24) C(25) H(23) 119.8 no
C(26) C(25) H(23) 119.8 no
C(21) C(26) H(24) 120.4 no
C(25) C(26) H(24) 120.4 no

loop_
_geom_bond_atom_site_label_1
_geom_bond_atom_site_label_2
_geom_bond_distance
_geom_bond_publ_flag
N(1) C(7) 1.321(4) yes
N(1) C(8) 1.346(4) yes
N(2) C(12) 1.337(5) yes
N(2) C(13) 1.316(5) yes
C(1) C(2) 1.574(4) yes
C(1) C(4) 1.557(4) yes
C(1) C(5) 1.505(4) yes
C(2) C(3) 1.530(4) yes
C(2) C(10) 1.496(4) yes
C(3) C(4) 1.576(4) yes
C(3) C(15) 1.510(4) yes
C(4) C(21) 1.503(4) yes
C(5) C(6) 1.382(4) yes
C(5) C(9) 1.391(4) yes
C(6) C(7) 1.381(4) yes
C(8) C(9) 1.366(4) yes
C(10) C(11) 1.404(4) yes
C(10) C(14) 1.382(5) yes
C(11) C(12) 1.373(5) yes
C(13) C(14) 1.375(5) yes
C(15) C(16) 1.385(5) yes
C(15) C(20) 1.377(6) yes
C(16) C(17) 1.403(5) yes
C(17) C(18) 1.343(7) yes
C(18) C(19) 1.392(8) yes
C(19) C(20) 1.386(7) yes
C(21) C(22) 1.370(5) yes
C(21) C(26) 1.403(4) yes
C(22) C(23) 1.398(5) yes
C(23) C(24) 1.371(7) yes
C(24) C(25) 1.372(8) yes
C(25) C(26) 1.404(6) yes
N(1) H(1) 0.880 no
N(2) H(2) 0.880 no
C(1) H(3) 1.000 no
C(2) H(4) 1.000 no
C(3) H(5) 1.000 no
C(4) H(6) 1.000 no
C(6) H(7) 0.950 no
C(7) H(8) 0.950 no
C(8) H(9) 0.950 no
C(9) H(10) 0.950 no
C(11) H(11) 0.950 no
C(12) H(12) 0.950 no
C(13) H(13) 0.950 no
C(14) H(14) 0.950 no
C(16) H(15) 0.950 no
C(17) H(16) 0.950 no
C(18) H(17) 0.950 no
C(19) H(18) 0.950 no
C(20) H(19) 0.950 no
C(22) H(20) 0.950 no
C(23) H(21) 0.950 no
C(24) H(22) 0.950 no
C(25) H(23) 0.950 no
C(26) H(24) 0.950 no

loop_
_geom_contact_atom_site_label_1
_geom_contact_atom_site_label_2
_geom_contact_distance
_geom_contact_site_symmetry_2
Cl(1) N(2) 2.959(3) 3_657
Cl(1) C(7) 3.267(3) .
Cl(1) C(8) 3.361(3) 2_557
Cl(1) C(12) 3.451(4) .
Cl(1) C(12) 3.540(4) 3_657
Cl(2) N(1) 3.002(2) .
Cl(2) C(11) 3.541(4) 2_547
Cl(2) C(13) 3.538(4) 2_557
N(1) Cl(2) 3.002(2) .
N(2) Cl(1) 2.959(3) 3_657
N(2) C(7) 3.263(4) 2_547
N(2) C(21) 3.480(4) 4_555
N(2) C(22) 3.503(5) 4_555
C(4) C(12) 3.567(5) 4_455
C(7) Cl(1) 3.267(3) .
C(7) N(2) 3.263(4) 2_557
C(7) C(13) 3.520(5) 2_557
C(8) Cl(1) 3.361(3) 2_547
C(8) C(8) 3.439(5) 3_557
C(10) C(26) 3.381(4) 4_555
C(11) Cl(2) 3.541(4) 2_557
C(12) Cl(1) 3.451(4) .
C(12) Cl(1) 3.540(4) 3_657
C(12) C(4) 3.567(5) 4_555
C(12) C(21) 3.592(4) 4_555
C(13) Cl(2) 3.538(4) 2_547
C(13) C(7) 3.520(5) 2_547
C(13) C(21) 3.586(5) 4_555
C(13) C(22) 3.567(6) 4_555
C(13) C(23) 3.542(6) 4_555
C(13) C(24) 3.522(5) 4_555
C(13) C(25) 3.535(5) 4_555
C(13) C(26) 3.585(5) 4_555
C(14) C(25) 3.239(5) 4_555
C(14) C(26) 3.326(5) 4_555
C(19) C(19) 3.321(12) 3_556
C(19) C(20) 3.524(10) 3_556
C(20) C(19) 3.524(10) 3_556
C(21) N(2) 3.480(4) 4_455
C(21) C(12) 3.592(4) 4_455
C(21) C(13) 3.586(5) 4_455
C(22) N(2) 3.503(5) 4_455
C(22) C(13) 3.567(6) 4_455
C(23) C(13) 3.542(6) 4_455
C(24) C(13) 3.522(5) 4_455
C(24) C(24) 3.340(6) 3_566
C(24) C(25) 3.313(5) 3_566
C(25) C(13) 3.535(5) 4_455
C(25) C(14) 3.239(5) 4_455
C(25) C(24) 3.313(5) 3_566
C(26) C(10) 3.381(4) 4_455
C(26) C(13) 3.585(5) 4_455
C(26) C(14) 3.326(5) 4_455
Cl(1) H(2) 2.120 3_657
Cl(1) H(7) 3.031 2_547
Cl(1) H(8) 3.093 .
Cl(1) H(9) 2.607 2_557
Cl(1) H(10) 3.302 2_557
Cl(1) H(11) 3.306 .
Cl(1) H(12) 2.861 .
Cl(1) H(12) 3.271 3_657
Cl(2) H(1) 2.124 .
Cl(2) H(3) 3.086 2_547
Cl(2) H(4) 3.031 2_547
Cl(2) H(6) 2.981 3_557
Cl(2) H(10) 3.519 3_557
Cl(2) H(11) 2.920 2_547
Cl(2) H(13) 2.768 2_557
Cl(2) H(17) 3.178 1_556
Cl(2) H(20) 3.339 2_547
Cl(2) H(24) 3.516 3_557
N(1) H(2) 3.525 2_557
N(1) H(7) 3.077 2_547
N(1) H(9) 3.538 3_557
N(2) H(8) 2.774 2_547
C(1) H(12) 3.508 4_455
C(2) H(24) 3.464 4_555
C(5) H(12) 3.128 4_455
C(6) H(12) 3.129 4_455
C(7) H(2) 3.303 2_557
C(8) H(7) 3.180 2_547
C(8) H(8) 3.572 2_547
C(8) H(9) 3.003 3_557
C(9) H(9) 3.452 3_557
C(10) H(8) 3.561 2_547
C(10) H(24) 3.268 4_555
C(11) H(6) 3.075 4_555
C(11) H(8) 3.494 2_547
C(12) H(6) 3.165 4_555
C(12) H(8) 3.104 2_547
C(13) H(1) 3.474 2_547
C(13) H(8) 2.841 2_547
C(14) H(8) 3.226 2_547
C(14) H(23) 3.397 4_555
C(14) H(24) 3.558 4_555
C(15) H(23) 3.426 4_555
C(16) H(22) 3.391 3_566
C(16) H(23) 2.992 4_555
C(17) H(21) 3.434 2_546
C(17) H(22) 2.913 3_566
C(17) H(23) 3.159 4_555
C(18) H(15) 3.178 2_546
C(18) H(22) 3.184 3_566
C(19) H(15) 3.257 2_546
C(19) H(16) 3.107 2_546
C(19) H(18) 3.148 3_556
C(19) H(19) 3.477 3_556
C(19) H(21) 3.481 1_545
C(19) H(24) 3.393 3_556
C(20) H(16) 3.248 2_546
C(20) H(18) 3.159 3_556
C(20) H(21) 3.042 1_545
C(22) H(2) 3.520 4_455
C(23) H(13) 3.292 4_455
C(23) H(16) 3.573 2_556
C(23) H(19) 3.150 1_565
C(23) H(23) 3.439 3_566
C(24) H(13) 3.301 4_455
C(24) H(16) 3.579 3_566
C(24) H(19) 3.593 1_565
C(24) H(22) 3.269 3_566
C(24) H(23) 3.228 3_566
C(25) H(14) 3.186 4_455
C(25) H(18) 3.456 3_556
C(25) H(22) 3.034 3_566
C(26) H(4) 3.379 4_455
C(26) H(18) 3.127 3_556
C(26) H(22) 3.520 3_566
H(1) Cl(2) 2.124 .
H(1) C(13) 3.474 2_557
H(1) H(2) 3.435 2_557
H(1) H(7) 2.979 2_547
H(1) H(11) 3.367 2_547
H(1) H(13) 3.186 2_557
H(2) Cl(1) 2.120 3_657
H(2) N(1) 3.525 2_547
H(2) C(7) 3.303 2_547
H(2) C(22) 3.520 4_555
H(2) H(1) 3.435 2_547
H(2) H(3) 3.496 4_555
H(2) H(8) 3.050 2_547
H(2) H(20) 3.530 4_555
H(3) Cl(2) 3.086 2_557
H(3) H(2) 3.496 4_455
H(3) H(12) 3.465 4_455
H(4) Cl(2) 3.031 2_557
H(4) C(26) 3.379 4_555
H(4) H(17) 3.497 2_556
H(4) H(24) 2.770 4_555
H(6) Cl(2) 2.981 3_557
H(6) C(11) 3.075 4_455
H(6) C(12) 3.165 4_455
H(6) H(11) 3.100 4_455
H(6) H(12) 3.258 4_455
H(7) Cl(1) 3.031 2_557
H(7) N(1) 3.077 2_557
H(7) C(8) 3.180 2_557
H(7) H(1) 2.979 2_557
H(7) H(9) 3.181 2_557
H(7) H(12) 3.245 4_455
H(8) Cl(1) 3.093 .
H(8) N(2) 2.774 2_557
H(8) C(8) 3.572 2_557
H(8) C(10) 3.561 2_557
H(8) C(11) 3.494 2_557
H(8) C(12) 3.104 2_557
H(8) C(13) 2.841 2_557
H(8) C(14) 3.226 2_557
H(8) H(2) 3.050 2_557
H(8) H(9) 3.495 2_557
H(8) H(12) 3.566 2_557
H(8) H(13) 3.193 2_557
H(9) Cl(1) 2.607 2_547
H(9) N(1) 3.538 3_557
H(9) C(8) 3.003 3_557
H(9) C(9) 3.452 3_557
H(9) H(7) 3.181 2_547
H(9) H(8) 3.495 2_547
H(9) H(9) 2.831 3_557
H(9) H(11) 3.011 2_547
H(10) Cl(1) 3.302 2_547
H(10) Cl(2) 3.519 3_557
H(11) Cl(1) 3.306 .
H(11) Cl(2) 2.920 2_557
H(11) H(1) 3.367 2_557
H(11) H(6) 3.100 4_555
H(11) H(9) 3.011 2_557
H(12) Cl(1) 2.861 .
H(12) Cl(1) 3.271 3_657
H(12) C(1) 3.508 4_555
H(12) C(5) 3.128 4_555
H(12) C(6) 3.129 4_555
H(12) H(3) 3.465 4_555
H(12) H(6) 3.258 4_555
H(12) H(7) 3.245 4_555
H(12) H(8) 3.566 2_547
H(12) H(12) 3.315 3_657
H(13) Cl(2) 2.768 2_547
H(13) C(23) 3.292 4_555
H(13) C(24) 3.301 4_555
H(13) H(1) 3.186 2_547
H(13) H(8) 3.193 2_547
H(13) H(17) 3.593 2_546
H(13) H(21) 3.565 4_555
H(13) H(22) 3.573 4_555
H(14) C(25) 3.186 4_555
H(14) H(16) 3.247 2_546
H(14) H(23) 3.114 4_555
H(15) C(18) 3.178 2_556
H(15) C(19) 3.257 2_556
H(15) H(17) 2.950 2_556
H(15) H(18) 3.101 2_556
H(15) H(23) 3.145 4_555
H(15) H(24) 3.221 4_555
H(16) C(19) 3.107 2_556
H(16) C(20) 3.248 2_556
H(16) C(23) 3.573 2_546
H(16) C(24) 3.579 3_566
H(16) H(14) 3.247 2_556
H(16) H(18) 3.142 2_556
H(16) H(19) 3.388 2_556
H(16) H(21) 2.856 2_546
H(16) H(22) 2.962 3_566
H(16) H(23) 3.319 3_566
H(16) H(23) 3.399 4_555
H(17) Cl(2) 3.178 1_554
H(17) H(4) 3.497 2_546
H(17) H(13) 3.593 2_556
H(17) H(15) 2.950 2_546
H(17) H(19) 3.483 3_556
H(17) H(20) 3.241 2_546
H(17) H(21) 3.575 2_546
H(17) H(22) 3.424 3_566
H(17) H(24) 3.350 3_556
H(18) C(19) 3.148 3_556
H(18) C(20) 3.159 3_556
H(18) C(25) 3.456 3_556
H(18) C(26) 3.127 3_556
H(18) H(15) 3.101 2_546
H(18) H(16) 3.142 2_546
H(18) H(18) 3.256 3_556
H(18) H(19) 3.251 3_556
H(18) H(21) 3.216 1_545
H(18) H(22) 3.160 1_545
H(18) H(23) 3.207 3_556
H(18) H(24) 2.567 3_556
H(19) C(19) 3.477 3_556
H(19) C(23) 3.150 1_545
H(19) C(24) 3.593 1_545
H(19) H(16) 3.388 2_546
H(19) H(17) 3.483 3_556
H(19) H(18) 3.251 3_556
H(19) H(21) 2.356 1_545
H(19) H(22) 3.250 1_545
H(20) Cl(2) 3.339 2_557
H(20) H(2) 3.530 4_455
H(20) H(17) 3.241 2_556
H(21) C(17) 3.434 2_556
H(21) C(19) 3.481 1_565
H(21) C(20) 3.042 1_565
H(21) H(13) 3.565 4_455
H(21) H(16) 2.856 2_556
H(21) H(17) 3.575 2_556
H(21) H(18) 3.216 1_565
H(21) H(19) 2.356 1_565
H(21) H(23) 3.455 3_566
H(22) C(16) 3.391 3_566
H(22) C(17) 2.913 3_566
H(22) C(18) 3.184 3_566
H(22) C(24) 3.269 3_566
H(22) C(25) 3.034 3_566
H(22) C(26) 3.520 3_566
H(22) H(13) 3.573 4_455
H(22) H(16) 2.962 3_566
H(22) H(17) 3.424 3_566
H(22) H(18) 3.160 1_565
H(22) H(19) 3.250 1_565
H(22) H(22) 3.467 3_566
H(22) H(23) 3.093 3_566
H(23) C(14) 3.397 4_455
H(23) C(15) 3.426 4_455
H(23) C(16) 2.992 4_455
H(23) C(17) 3.159 4_455
H(23) C(23) 3.439 3_566
H(23) C(24) 3.228 3_566
H(23) H(14) 3.114 4_455
H(23) H(15) 3.145 4_455
H(23) H(16) 3.319 3_566
H(23) H(16) 3.399 4_455
H(23) H(18) 3.207 3_556
H(23) H(21) 3.455 3_566
H(23) H(22) 3.093 3_566
H(24) Cl(2) 3.516 3_557
H(24) C(2) 3.464 4_455
H(24) C(10) 3.268 4_455
H(24) C(14) 3.558 4_455
H(24) C(19) 3.393 3_556
H(24) H(4) 2.770 4_455
H(24) H(15) 3.221 4_455
H(24) H(17) 3.350 3_556
H(24) H(18) 2.567 3_556

loop_
_geom_torsion_atom_site_label_1
_geom_torsion_atom_site_label_2
_geom_torsion_atom_site_label_3
_geom_torsion_atom_site_label_4
_geom_torsion
C(7) N(1) C(8) C(9) 1.3(5)
C(8) N(1) C(7) C(6) 0.6(4)
C(12) N(2) C(13) C(14) -0.5(6)
C(13) N(2) C(12) C(11) -1.1(5)
C(2) C(1) C(4) C(3) 14.1(2)
C(2) C(1) C(4) C(21) -104.4(2)
C(4) C(1) C(2) C(3) -14.5(2)
C(4) C(1) C(2) C(10) -139.8(2)
C(2) C(1) C(5) C(6) 117.1(3)
C(2) C(1) C(5) C(9) -61.3(4)
C(5) C(1) C(2) C(3) 104.8(2)
C(5) C(1) C(2) C(10) -20.5(4)
C(4) C(1) C(5) C(6) -141.4(3)
C(4) C(1) C(5) C(9) 40.2(4)
C(5) C(1) C(4) C(3) -103.8(2)
C(5) C(1) C(4) C(21) 137.7(2)
C(1) C(2) C(3) C(4) 14.3(2)
C(1) C(2) C(3) C(15) 139.7(2)
C(1) C(2) C(10) C(11) -47.4(4)
C(1) C(2) C(10) C(14) 135.1(3)
C(3) C(2) C(10) C(11) -158.4(3)
C(3) C(2) C(10) C(14) 24.1(4)
C(10) C(2) C(3) C(4) 141.9(2)
C(10) C(2) C(3) C(15) -92.8(3)
C(2) C(3) C(4) C(1) -14.5(2)
C(2) C(3) C(4) C(21) 104.1(2)
C(2) C(3) C(15) C(16) -34.9(5)
C(2) C(3) C(15) C(20) 147.3(4)
C(4) C(3) C(15) C(16) 73.3(4)
C(4) C(3) C(15) C(20) -104.5(4)
C(15) C(3) C(4) C(1) -138.9(3)
C(15) C(3) C(4) C(21) -20.4(4)
C(1) C(4) C(21) C(22) 13.2(4)
C(1) C(4) C(21) C(26) -168.5(2)
C(3) C(4) C(21) C(22) -89.5(4)
C(3) C(4) C(21) C(26) 88.8(3)
C(1) C(5) C(6) C(7) -175.8(3)
C(1) C(5) C(9) C(8) 177.6(3)
C(6) C(5) C(9) C(8) -0.9(5)
C(9) C(5) C(6) C(7) 2.7(4)
C(5) C(6) C(7) N(1) -2.7(5)
N(1) C(8) C(9) C(5) -1.1(5)
C(2) C(10) C(11) C(12) -176.6(3)
C(2) C(10) C(14) C(13) 175.1(3)
C(11) C(10) C(14) C(13) -2.4(5)
C(14) C(10) C(11) C(12) 0.9(5)
C(10) C(11) C(12) N(2) 0.8(5)
N(2) C(13) C(14) C(10) 2.3(5)
C(3) C(15) C(16) C(17) 179.4(3)
C(3) C(15) C(20) C(19) -178.9(5)
C(16) C(15) C(20) C(19) 3.2(8)
C(20) C(15) C(16) C(17) -2.7(6)
C(15) C(16) C(17) C(18) 0.6(7)
C(16) C(17) C(18) C(19) 1.3(8)
C(17) C(18) C(19) C(20) -0.9(10)
C(18) C(19) C(20) C(15) -1.4(10)
C(4) C(21) C(22) C(23) 179.4(3)
C(4) C(21) C(26) C(25) 179.7(3)
C(22) C(21) C(26) C(25) -1.9(5)
C(26) C(21) C(22) C(23) 1.1(5)
C(21) C(22) C(23) C(24) -0.0(5)
C(22) C(23) C(24) C(25) -0.3(6)
C(23) C(24) C(25) C(26) -0.5(6)
C(24) C(25) C(26) C(21) 1.6(6)
